data_4108970
loop_
_publ_author_name
'Mukund P. Sibi'
'Levi M. Stanley'
'Xiaoping Nie'
'Lakshmanan Venkatraman'
'Mei Liu'
'Craig P. Jasperse'

_publ_section_title
;
 The Role of Achiral Pyrazolidinone Templates in Enantioselective
 Diels-Alder Reactions: Scope, Limitations, and Conformational Insights
;
_journal_name_full 'Journal of the American Chemical Society'
_journal_page_first 395
_journal_page_last 405
_journal_paper_doi 10.1021/ja066425o
_journal_volume 129
_journal_year 2007
_chemical_formula_sum 'C17 H22 N2 O2'
_chemical_formula_weight 286.37
_chemical_name_systematic
;
 ?
;
_space_group_IT_number 61
_symmetry_cell_setting orthorhombic
_symmetry_space_group_name_Hall '-P 2ac 2ab'
_symmetry_space_group_name_H-M 'P b c a'
_atom_sites_solution_hydrogens geom
_atom_sites_solution_primary direct
_atom_sites_solution_secondary difmap
_audit_creation_method SHELXL-97
_cell_angle_alpha 90.00
_cell_angle_beta 90.00
_cell_angle_gamma 90.00
_cell_formula_units_Z 8
_cell_length_a 10.653(2)
_cell_length_b 14.545(3)
_cell_length_c 21.789(4)
_cell_measurement_temperature 293(2)
_cell_volume 3376.2(11)
_computing_structure_refinement 'SHELXL-97 (Sheldrick, 1997)'
_diffrn_ambient_temperature 293(2)
_diffrn_measured_fraction_theta_full 0.937
_diffrn_measured_fraction_theta_max 0.937
_diffrn_radiation_monochromator graphite
_diffrn_radiation_source 'fine-focus sealed tube'
_diffrn_radiation_type MoK\a
_diffrn_radiation_wavelength 0.71073
_diffrn_reflns_av_R_equivalents 0.0781
_diffrn_reflns_av_sigmaI/netI 0.0673
_diffrn_reflns_limit_h_max 13
_diffrn_reflns_limit_h_min -13
_diffrn_reflns_limit_k_max 18
_diffrn_reflns_limit_k_min -18
_diffrn_reflns_limit_l_max 26
_diffrn_reflns_limit_l_min -26
_diffrn_reflns_number 25725
_diffrn_reflns_theta_full 27.89
_diffrn_reflns_theta_max 27.89
_diffrn_reflns_theta_min 2.55
_exptl_absorpt_coefficient_mu 0.074
_exptl_crystal_density_diffrn 1.127
_exptl_crystal_F_000 1232
_refine_diff_density_max 0.132
_refine_diff_density_min -0.160
_refine_diff_density_rms 0.030
_refine_ls_extinction_coef 0.00065(16)
_refine_ls_extinction_expression Fc^*^=kFc[1+0.001xFc^2^\l^3^/sin(2\q)]^-1/4^
_refine_ls_extinction_method SHELXL
_refine_ls_goodness_of_fit_ref 0.941
_refine_ls_hydrogen_treatment mixed
_refine_ls_matrix_type full
_refine_ls_number_parameters 258
_refine_ls_number_reflns 3767
_refine_ls_number_restraints 0
_refine_ls_restrained_S_all 0.941
_refine_ls_R_factor_all 0.1740
_refine_ls_R_factor_gt 0.0475
_refine_ls_shift/su_max 1.801
_refine_ls_shift/su_mean 0.368
_refine_ls_structure_factor_coef Fsqd
_refine_ls_weighting_details 'calc w=1/[\s^2^(Fo^2^)+(0.0324P)^2^+1.8130P] where P=(Fo^2^+2Fc^2^)/3'
_refine_ls_weighting_scheme calc
_refine_ls_wR_factor_gt 0.0917
_refine_ls_wR_factor_ref 0.1327
_reflns_number_gt 1503
_reflns_number_total 3767
_reflns_threshold_expression >2sigma(I)
_cod_data_source_file ja066425osi20060905_053143.cif
_cod_data_source_block l5_13
_cod_original_cell_volume 3376.0(12)
_cod_database_code 4108970

loop_
_symmetry_equiv_pos_as_xyz
'x, y, z'
'-x+1/2, -y, z+1/2'
'x+1/2, -y+1/2, -z'
'-x, y+1/2, -z+1/2'
'-x, -y, -z'
'x-1/2, y, -z-1/2'
'-x-1/2, y-1/2, z'
'x, -y-1/2, z-1/2'

loop_
_atom_site_label
_atom_site_type_symbol
_atom_site_fract_x
_atom_site_fract_y
_atom_site_fract_z
_atom_site_U_iso_or_equiv
_atom_site_adp_type
_atom_site_occupancy
_atom_site_symmetry_multiplicity
_atom_site_calc_flag
O1 O 0.1609(2) 0.37224(13) 0.36517(9) 0.0936(7) Uani 1 1 d
O2 O 0.34983(17) 0.14898(11) 0.44800(8) 0.0689(5) Uani 1 1 d
N1 N 0.23826(18) 0.28063(12) 0.44408(8) 0.0517(5) Uani 1 1 d
N2 N 0.24757(18) 0.28560(12) 0.50984(8) 0.0512(5) Uani 1 1 d
H1A H 0.483(3) 0.0961(19) 0.1839(13) 0.101(2) Uiso 1 1 d
H1B H 0.525(3) 0.166(2) 0.2365(14) 0.101(2) Uiso 1 1 d
H1C H 0.533(3) 0.066(2) 0.2509(14) 0.101(2) Uiso 1 1 d
C1 C 0.4808(4) 0.1123(3) 0.2277(2) 0.1226(16) Uani 1 1 d
H2A H 0.303(3) 0.064(2) 0.2425(13) 0.101(2) Uiso 1 1 d
H2B H 0.301(3) 0.168(2) 0.2323(12) 0.101(2) Uiso 1 1 d
C2 C 0.3497(3) 0.1196(2) 0.25132(15) 0.0809(9) Uani 1 1 d
H3 H 0.381(3) 0.0842(19) 0.3432(12) 0.101(2) Uiso 1 1 d
C3 C 0.3435(3) 0.13054(19) 0.31931(13) 0.0678(8) Uani 1 1 d
H4 H 0.252(2) 0.249(2) 0.3269(12) 0.101(2) Uiso 1 1 d
C4 C 0.2923(2) 0.19971(18) 0.34860(12) 0.0601(7) Uani 1 1 d
C5 C 0.2977(2) 0.20586(16) 0.41567(11) 0.0529(6) Uani 1 1 d
C6 C 0.1765(2) 0.35706(17) 0.41909(13) 0.0625(7) Uani 1 1 d
H7A H 0.055(3) 0.402(2) 0.4840(12) 0.101(2) Uiso 1 1 d
H7B H 0.147(3) 0.481(2) 0.4589(12) 0.101(2) Uiso 1 1 d
C7 C 0.1398(3) 0.4168(2) 0.47235(13) 0.0645(8) Uani 1 1 d
C8 C 0.2297(2) 0.38663(15) 0.52261(11) 0.0578(7) Uani 1 1 d
H9A H 0.149(3) 0.169(2) 0.5084(12) 0.101(2) Uiso 1 1 d
H9B H 0.069(3) 0.2507(19) 0.5365(12) 0.101(2) Uiso 1 1 d
C9 C 0.1530(3) 0.22299(18) 0.53704(12) 0.0572(7) Uani 1 1 d
C10 C 0.1932(3) 0.18970(16) 0.59951(11) 0.0566(7) Uani 1 1 d
H11 H 0.376(3) 0.1825(19) 0.5814(13) 0.101(2) Uiso 1 1 d
C11 C 0.3170(3) 0.17272(19) 0.61298(13) 0.0663(8) Uani 1 1 d
H12 H 0.443(3) 0.1287(19) 0.6759(12) 0.101(2) Uiso 1 1 d
C12 C 0.3532(3) 0.1387(2) 0.66981(14) 0.0803(9) Uani 1 1 d
H13 H 0.293(3) 0.0998(18) 0.7551(14) 0.101(2) Uiso 1 1 d
C13 C 0.2657(4) 0.1233(2) 0.71422(15) 0.0874(10) Uani 1 1 d
H14 H 0.082(3) 0.126(2) 0.7293(13) 0.101(2) Uiso 1 1 d
C14 C 0.1439(5) 0.1394(2) 0.70196(17) 0.0990(12) Uani 1 1 d
H15 H 0.020(3) 0.180(2) 0.6341(12) 0.101(2) Uiso 1 1 d
C15 C 0.1058(3) 0.1730(2) 0.64509(16) 0.0829(9) Uani 1 1 d
HM1A H 0.348(3) 0.494(2) 0.5191(12) 0.101(2) Uiso 1 1 d
HM1B H 0.421(3) 0.4032(19) 0.5455(12) 0.101(2) Uiso 1 1 d
HM1C H 0.394(3) 0.420(2) 0.4720(13) 0.101(2) Uiso 1 1 d
CM1 C 0.3583(3) 0.4309(2) 0.51398(17) 0.0829(10) Uani 1 1 d
HM2A H 0.178(2) 0.473(2) 0.5928(12) 0.101(2) Uiso 1 1 d
HM2B H 0.238(3) 0.380(2) 0.6191(13) 0.101(2) Uiso 1 1 d
HM2C H 0.097(3) 0.379(2) 0.5913(13) 0.101(2) Uiso 1 1 d
CM2 C 0.1813(4) 0.4052(2) 0.58691(14) 0.0782(9) Uani 1 1 d

loop_
_atom_site_aniso_label
_atom_site_aniso_U_11
_atom_site_aniso_U_22
_atom_site_aniso_U_33
_atom_site_aniso_U_23
_atom_site_aniso_U_13
_atom_site_aniso_U_12
O1 0.1285(19) 0.0874(14) 0.0648(13) 0.0101(11) -0.0043(12) 0.0425(13)
O2 0.0818(14) 0.0559(11) 0.0691(12) 0.0009(9) -0.0049(10) 0.0190(10)
N1 0.0589(13) 0.0439(11) 0.0524(12) 0.0005(10) -0.0013(10) 0.0054(10)
N2 0.0585(12) 0.0447(11) 0.0505(12) 0.0009(9) 0.0026(10) -0.0039(10)
C1 0.112(4) 0.154(5) 0.101(3) -0.035(3) 0.023(3) 0.004(3)
C2 0.091(3) 0.077(2) 0.075(2) -0.0220(18) 0.0013(18) 0.0039(18)
C3 0.074(2) 0.0610(19) 0.069(2) -0.0054(15) -0.0010(15) 0.0005(16)
C4 0.0652(19) 0.0533(16) 0.0620(18) -0.0069(14) -0.0014(13) 0.0029(14)
C5 0.0530(16) 0.0448(14) 0.0608(16) -0.0026(13) 0.0005(13) 0.0014(12)
C6 0.0669(18) 0.0547(16) 0.0658(18) 0.0071(14) -0.0010(14) 0.0111(14)
C7 0.073(2) 0.0500(16) 0.0709(19) 0.0024(14) 0.0067(16) 0.0125(16)
C8 0.0638(18) 0.0418(13) 0.0678(17) -0.0032(13) 0.0040(14) -0.0018(13)
C9 0.0564(17) 0.0472(15) 0.0680(18) 0.0060(13) 0.0030(14) -0.0052(14)
C10 0.0690(19) 0.0408(14) 0.0599(17) -0.0022(12) 0.0098(15) 0.0009(13)
C11 0.074(2) 0.0693(18) 0.0558(18) 0.0024(14) 0.0016(15) 0.0054(16)
C12 0.095(2) 0.081(2) 0.065(2) 0.0041(17) -0.008(2) 0.0053(19)
C13 0.134(4) 0.066(2) 0.062(2) -0.0002(16) 0.005(2) 0.005(2)
C14 0.126(4) 0.090(2) 0.081(3) 0.022(2) 0.046(2) 0.007(2)
C15 0.082(2) 0.079(2) 0.088(2) 0.0193(18) 0.026(2) 0.0060(19)
CM1 0.084(2) 0.0580(18) 0.107(3) -0.009(2) 0.0078(19) -0.0177(18)
CM2 0.108(3) 0.0573(19) 0.069(2) -0.0124(16) 0.0067(19) 0.0045(18)

loop_
_atom_type_symbol
_atom_type_description
_atom_type_scat_dispersion_real
_atom_type_scat_dispersion_imag
_atom_type_scat_source
C C 0.0033 0.0016 'International Tables Vol C Tables 4.2.6.8 and 6.1.1.4'
H H 0.0000 0.0000 'International Tables Vol C Tables 4.2.6.8 and 6.1.1.4'
N N 0.0061 0.0033 'International Tables Vol C Tables 4.2.6.8 and 6.1.1.4'
O O 0.0106 0.0060 'International Tables Vol C Tables 4.2.6.8 and 6.1.1.4'

loop_
_geom_angle_atom_site_label_1
_geom_angle_atom_site_label_2
_geom_angle_atom_site_label_3
_geom_angle
C6 N1 C5 131.0(2)
C6 N1 N2 112.30(18)
C5 N1 N2 116.59(18)
N1 N2 C9 108.70(18)
N1 N2 C8 102.96(16)
C9 N2 C8 116.06(19)
C1 C2 C3 113.0(3)
C4 C3 C2 125.7(3)
C3 C4 C5 121.1(3)
O2 C5 N1 118.4(2)
O2 C5 C4 123.5(2)
N1 C5 C4 118.0(2)
O1 C6 N1 126.0(2)
O1 C6 C7 127.7(2)
N1 C6 C7 106.3(2)
C6 C7 C8 103.1(2)
N2 C8 CM2 112.7(2)
N2 C8 C7 103.1(2)
CM2 C8 C7 113.6(2)
N2 C8 CM1 106.0(2)
CM2 C8 CM1 110.1(2)
C7 C8 CM1 110.8(2)
N2 C9 C10 111.4(2)
C11 C10 C15 117.5(3)
C11 C10 C9 121.6(2)
C15 C10 C9 120.9(3)
C10 C11 C12 121.4(3)
C13 C12 C11 120.1(3)
C14 C13 C12 119.4(3)
C13 C14 C15 121.3(3)
C10 C15 C14 120.3(3)

loop_
_geom_bond_atom_site_label_1
_geom_bond_atom_site_label_2
_geom_bond_distance
O1 C6 1.207(3)
O2 C5 1.220(3)
N1 C6 1.402(3)
N1 C5 1.403(3)
N1 N2 1.438(2)
N2 C9 1.482(3)
N2 C8 1.508(3)
C1 C2 1.493(5)
C2 C3 1.491(4)
C3 C4 1.310(3)
C4 C5 1.465(3)
C6 C7 1.501(4)
C7 C8 1.520(4)
C8 CM2 1.517(4)
C8 CM1 1.526(4)
C9 C10 1.507(3)
C10 C11 1.374(3)
C10 C15 1.383(4)
C11 C12 1.388(4)
C12 C13 1.362(4)
C13 C14 1.345(5)
C14 C15 1.392(5)

loop_
_cod_related_entry_id
_cod_related_entry_database
_cod_related_entry_code
1 ChemSpider 9657874
